data_4120695
loop_
_publ_author_name
'Yu, Peng'
'Wu, Li-Ming'
'Zhou, Liu-Jiang'
'Chen, Ling'

_publ_section_title
;
 Deep-Ultraviolet Nonlinear Optical Crystals: Ba3P3O10X (X = Cl, Br).
;
_journal_issue 1
_journal_name_full 'Journal of the American Chemical Society'
_journal_page_first 480
_journal_page_last 487
_journal_paper_doi 10.1021/ja411272y
_journal_volume 136
_journal_year 2014
_chemical_formula_moiety 'Ba3 Br1 O10 P3'
_chemical_formula_sum 'Ba3 Br O10 P3'
_chemical_formula_weight 744.8
_chemical_name_systematic
; 
 ? 
;
_space_group_IT_number 19
_symmetry_cell_setting orthorhombic
_symmetry_space_group_name_Hall 'P 2ac 2ab'
_symmetry_space_group_name_H-M 'P 21 21 21'
_atom_sites_solution_primary direct
_atom_sites_solution_secondary difmap
_audit_creation_method SHELXL-97
_cell_angle_alpha 90.00
_cell_angle_beta 90.00
_cell_angle_gamma 90.00
_cell_formula_units_Z 4
_cell_length_a 7.1722(18)
_cell_length_b 11.364(3)
_cell_length_c 13.998(4)
_cell_measurement_reflns_used 3685
_cell_measurement_temperature 293(2)
_cell_measurement_theta_max 25
_cell_measurement_theta_min 2.31
_cell_volume 1140.9(5)
_computing_cell_refinement 'CrystalClear (Rigaku/MSC Inc., 2005)'
_computing_data_collection 'CrystalClear (Rigaku/MSC Inc., 2005)'
_computing_data_reduction 'CrystalClear (Rigaku/MSC Inc., 2005)'
_computing_molecular_graphics 'Br1uker SHELXTL'
_computing_publication_material 'Br1uker SHELXTL'
_computing_structure_refinement 'SHELXL-97 (Sheldrick, 1997)'
_computing_structure_solution 'SHELXS-97 (Sheldrick, 1990)'
_diffrn_ambient_temperature 293(2)
_diffrn_measured_fraction_theta_full 0.980
_diffrn_measured_fraction_theta_max 0.980
_diffrn_measurement_device_type Mercury70
_diffrn_measurement_method CCD_Profile_fitting
_diffrn_radiation_monochromator graphite
_diffrn_radiation_source 'fine-focus sealed tube'
_diffrn_radiation_type MoK\a
_diffrn_radiation_wavelength 0.71073
_diffrn_reflns_av_R_equivalents 0.0205
_diffrn_reflns_av_sigmaI/netI 0.0144
_diffrn_reflns_limit_h_max 8
_diffrn_reflns_limit_h_min -8
_diffrn_reflns_limit_k_max 13
_diffrn_reflns_limit_k_min -13
_diffrn_reflns_limit_l_max 16
_diffrn_reflns_limit_l_min -16
_diffrn_reflns_number 6374
_diffrn_reflns_theta_full 25.00
_diffrn_reflns_theta_max 25.00
_diffrn_reflns_theta_min 2.31
_exptl_absorpt_coefficient_mu 14.201
_exptl_absorpt_correction_T_max 0.162
_exptl_absorpt_correction_T_min 0.028
_exptl_absorpt_correction_type multi-scan
_exptl_crystal_colour colourless
_exptl_crystal_density_diffrn 4.336
_exptl_crystal_density_method 'not measured'
_exptl_crystal_description Chunk
_exptl_crystal_F_000 1312
_exptl_crystal_size_max 0.2220
_exptl_crystal_size_mid 0.2005
_exptl_crystal_size_min 0.1035
_refine_diff_density_max 2.883
_refine_diff_density_min -3.317
_refine_diff_density_rms 0.240
_refine_ls_abs_structure_details 'Flack H D (1983), Acta Cryst. A39, 876-881'
_refine_ls_abs_structure_Flack 0(10)
_refine_ls_extinction_coef 0.0018(3)
_refine_ls_extinction_expression Fc^*^=kFc[1+0.001xFc^2^\l^3^/sin(2\q)]^-1/4^
_refine_ls_extinction_method SHELXL
_refine_ls_goodness_of_fit_ref 1.084
_refine_ls_matrix_type full
_refine_ls_number_parameters 155
_refine_ls_number_reflns 1910
_refine_ls_number_restraints 58
_refine_ls_restrained_S_all 1.087
_refine_ls_R_factor_all 0.0329
_refine_ls_R_factor_gt 0.0328
_refine_ls_shift/su_max 0.002
_refine_ls_shift/su_mean 0.000
_refine_ls_structure_factor_coef Fsqd
_refine_ls_weighting_details 'calc w=1/[\s^2^(Fo^2^)+(0.0000P)^2^+36.5513P] where P=(Fo^2^+2Fc^2^)/3'
_refine_ls_weighting_scheme calc
_refine_ls_wR_factor_gt 0.0707
_refine_ls_wR_factor_ref 0.0708
_reflns_number_gt 1904
_reflns_number_total 1910
_reflns_threshold_expression >2sigma(I)
_cod_data_source_file ja411272y_si_002.cif
_cod_data_source_block b
_cod_depositor_comments
;
The following automatic conversions were performed:

'_symmetry_cell_setting' value 'Orthorhombic' changed to
'orthorhombic' according to
/usr/data/users/saulius/automatic-downloads/current/ACS/lib/dictionaries/cif_core.dic
dictionary named 'cif_core.dic' version 2.4.2 from
2011-04-26.

'_exptl_absorpt_correction_type' value 'Multi-scan'
changed to 'multi-scan' according to
/usr/data/users/saulius/automatic-downloads/current/ACS/lib/dictionaries/cif_core.dic
dictionary named 'cif_core.dic' version 2.4.2 from 2011-04-26.

Automatic conversion script
Id: cif_fix_values 2281 2013-09-26 08:29:07Z andrius 
;
_cod_original_sg_symbol_H-M P2(1)2(1)2(1)
_cod_original_formula_sum 'Ba3 Br1 O10 P3'
_cod_database_code 4120695

loop_
_symmetry_equiv_pos_as_xyz
'x, y, z'
'-x+1/2, -y, z+1/2'
'-x, y+1/2, -z+1/2'
'x+1/2, -y+1/2, -z'

loop_
_atom_site_label
_atom_site_type_symbol
_atom_site_fract_x
_atom_site_fract_y
_atom_site_fract_z
_atom_site_U_iso_or_equiv
_atom_site_adp_type
_atom_site_occupancy
_atom_site_symmetry_multiplicity
_atom_site_calc_flag
_atom_site_refinement_flags
Ba2 Ba 0.12253(10) 0.24306(6) 0.40611(4) 0.01373(19) Uani 1 1 d .
Ba1 Ba 0.13893(9) 0.75071(6) 0.38703(4) 0.01154(18) Uani 1 1 d .
Ba3 Ba 0.37956(8) 0.49420(6) 0.17945(4) 0.00984(17) Uani 1 1 d .
Br1 Br1 0.5263(2) 0.26429(12) 0.29061(11) 0.0347(4) Uani 1 1 d .
P1 P 0.0830(3) 0.0028(3) 0.25079(17) 0.0091(5) Uani 1 1 d U
P2 P 0.1857(3) 0.0105(3) 0.04049(19) 0.0111(4) Uani 1 1 d U
P3 P 0.6131(4) 0.0151(3) 0.02544(18) 0.0112(5) Uani 1 1 d U
O1 O 0.0300(13) 0.3900(7) 0.2582(7) 0.0164(19) Uani 1 1 d .
O2 O 0.0360(14) 0.6096(8) 0.2354(7) 0.020(2) Uani 1 1 d .
O3 O 0.173(2) 0.6008(9) 0.0155(8) 0.043(4) Uani 1 1 d .
O4 O 0.1647(16) 0.3826(8) 0.0370(6) 0.025(2) Uani 1 1 d .
O5 O 0.1883(10) 0.0302(6) 0.1511(5) 0.0112(5) Uani 1 1 d U
O6 O 0.2620(10) 0.0041(9) 0.8224(5) 0.0173(15) Uani 1 1 d U
O7 O 0.3688(17) 0.1091(10) 0.5147(8) 0.036(3) Uani 1 1 d U
O8 O 0.3950(11) 0.0398(7) 0.0180(5) 0.0128(5) Uani 1 1 d U
O9 O 0.5803(15) 0.3922(10) 0.0051(8) 0.031(3) Uani 1 1 d U
O10 O 0.6639(12) 0.0335(8) 0.1281(6) 0.023(2) Uani 1 1 d .

loop_
_atom_site_aniso_label
_atom_site_aniso_U_11
_atom_site_aniso_U_22
_atom_site_aniso_U_33
_atom_site_aniso_U_23
_atom_site_aniso_U_13
_atom_site_aniso_U_12
Ba2 0.0188(3) 0.0104(3) 0.0120(3) -0.0012(3) -0.0029(3) 0.0021(3)
Ba1 0.0149(3) 0.0093(3) 0.0105(3) 0.0004(3) -0.0009(2) -0.0002(3)
Ba3 0.0088(3) 0.0094(3) 0.0113(3) -0.0006(2) -0.0008(2) -0.0001(3)
Br1 0.0362(7) 0.0138(7) 0.0543(8) 0.0133(7) 0.0230(6) 0.0110(6)
P1 0.0091(8) 0.0100(9) 0.0081(9) -0.0001(9) -0.0008(7) -0.0021(9)
P2 0.0104(7) 0.0132(8) 0.0098(7) -0.0002(7) 0.0006(7) -0.0017(8)
P3 0.0099(8) 0.0150(9) 0.0087(9) 0.0010(8) -0.0002(8) -0.0006(9)
O1 0.016(4) 0.009(4) 0.024(5) -0.001(3) -0.010(4) 0.006(4)
O2 0.022(4) 0.018(5) 0.020(5) 0.003(4) -0.015(4) 0.003(4)
O3 0.098(11) 0.012(4) 0.019(5) -0.002(4) 0.003(6) 0.000(6)
O4 0.046(7) 0.018(4) 0.010(4) 0.008(3) -0.001(4) 0.001(4)
O5 0.0112(8) 0.0124(8) 0.0101(8) -0.0003(7) 0.0005(7) -0.0022(7)
O6 0.0171(17) 0.0177(18) 0.0172(18) 0.0003(10) 0.0007(10) -0.0002(10)
O7 0.038(3) 0.036(3) 0.036(3) -0.0003(10) -0.0007(10) -0.0012(10)
O8 0.0110(8) 0.0155(8) 0.0117(8) 0.0007(7) 0.0001(7) -0.0008(7)
O9 0.031(3) 0.031(3) 0.031(3) 0.0004(10) -0.0001(10) -0.0016(10)
O10 0.022(4) 0.034(5) 0.012(4) 0.004(4) -0.008(3) -0.019(4)

loop_
_atom_type_symbol
_atom_type_description
_atom_type_scat_dispersion_real
_atom_type_scat_dispersion_imag
_atom_type_scat_source
O O 0.0106 0.0060 'International Tables Vol C Tables 4.2.6.8 and 6.1.1.4'
P P 0.1023 0.0942 'International Tables Vol C Tables 4.2.6.8 and 6.1.1.4'
Br1 Br1 -0.2901 2.4595 'International Tables Vol C Tables 4.2.6.8 and 6.1.1.4'
Ba Ba -0.3244 2.2819 'International Tables Vol C Tables 4.2.6.8 and 6.1.1.4'

loop_
_geom_angle_atom_site_label_1
_geom_angle_atom_site_label_2
_geom_angle_atom_site_label_3
_geom_angle
_geom_angle_site_symmetry_1
_geom_angle_site_symmetry_3
O7 Ba2 O1 76.7(3) 4_456 .
O7 Ba2 O2 111.1(3) 4_456 3_545
O1 Ba2 O2 72.0(2) . 3_545
O7 Ba2 O3 74.5(4) 4_456 2_565
O1 Ba2 O3 99.0(3) . 2_565
O2 Ba2 O3 167.2(4) 3_545 2_565
O7 Ba2 O7 122.76(15) 4_456 .
O1 Ba2 O7 154.0(3) . .
O2 Ba2 O7 110.8(3) 3_545 .
O3 Ba2 O7 73.2(3) 2_565 .
O7 Ba2 O3 72.5(3) 4_456 3_545
O1 Ba2 O3 116.8(4) . 3_545
O2 Ba2 O3 70.1(3) 3_545 3_545
O3 Ba2 O3 122.63(19) 2_565 3_545
O7 Ba2 O3 87.2(4) . 3_545
O7 Ba2 O6 151.6(3) 4_456 2_554
O1 Ba2 O6 109.0(2) . 2_554
O2 Ba2 O6 49.3(2) 3_545 2_554
O3 Ba2 O6 129.6(3) 2_565 2_554
O7 Ba2 O6 63.2(3) . 2_554
O3 Ba2 O6 80.5(3) 3_545 2_554
O7 Ba2 Br1 137.5(2) 4_456 .
O1 Ba2 Br1 78.4(2) . .
O2 Ba2 Br1 92.9(2) 3_545 .
O3 Ba2 Br1 76.1(3) 2_565 .
O7 Ba2 Br1 75.7(3) . .
O3 Ba2 Br1 150.0(2) 3_545 .
O6 Ba2 Br1 69.83(15) 2_554 .
O7 Ba2 P1 133.0(3) 4_456 .
O1 Ba2 P1 89.22(19) . .
O2 Ba2 P1 24.0(2) 3_545 .
O3 Ba2 P1 152.5(3) 2_565 .
O7 Ba2 P1 87.9(2) . .
O3 Ba2 P1 74.9(2) 3_545 .
O6 Ba2 P1 25.34(14) 2_554 .
Br1 Ba2 P1 79.93(5) . .
O7 Ba2 P2 121.5(2) 4_456 2
O1 Ba2 P2 161.23(19) . 2
O2 Ba2 P2 95.2(2) 3_545 2
O3 Ba2 P2 91.2(2) 2_565 2
O7 Ba2 P2 20.3(2) . 2
O3 Ba2 P2 69.1(3) 3_545 2
O6 Ba2 P2 53.05(15) 2_554 2
Br1 Ba2 P2 88.85(5) . 2
P1 Ba2 P2 74.87(7) . 2
O7 Ba2 P3 74.0(3) 4_456 3_655
O1 Ba2 P3 79.24(19) . 3_655
O2 Ba2 P3 148.2(2) 3_545 3_655
O3 Ba2 P3 20.2(2) 2_565 3_655
O7 Ba2 P3 89.4(2) . 3_655
O3 Ba2 P3 137.4(2) 3_545 3_655
O6 Ba2 P3 134.11(15) 2_554 3_655
Br1 Ba2 P3 67.93(5) . 3_655
P1 Ba2 P3 147.36(6) . 3_655
P2 Ba2 P3 108.88(6) 2 3_655
O7 Ba2 Ba2 106.1(3) 4_456 4_556
O1 Ba2 Ba2 128.3(2) . 4_556
O2 Ba2 Ba2 141.3(2) 3_545 4_556
O3 Ba2 Ba2 39.0(3) 2_565 4_556
O7 Ba2 Ba2 35.4(2) . 4_556
O3 Ba2 Ba2 112.8(3) 3_545 4_556
O6 Ba2 Ba2 92.26(14) 2_554 4_556
Br1 Ba2 Ba2 65.34(3) . 4_556
P1 Ba2 Ba2 117.37(5) . 4_556
P2 Ba2 Ba2 55.15(5) 2 4_556
P3 Ba2 Ba2 54.01(5) 3_655 4_556
O2 Ba1 O9 88.1(3) . 2_565
O2 Ba1 O4 112.9(3) . 3
O9 Ba1 O4 69.9(3) 2_565 3
O2 Ba1 O1 70.2(2) . 3
O9 Ba1 O1 120.3(3) 2_565 3
O4 Ba1 O1 69.4(3) 3 3
O2 Ba1 O10 64.7(2) . 3_655
O9 Ba1 O10 79.7(3) 2_565 3_655
O4 Ba1 O10 149.5(3) 3 3_655
O1 Ba1 O10 129.7(2) 3 3_655
O2 Ba1 O4 112.1(2) . 2_565
O9 Ba1 O4 63.2(3) 2_565 2_565
O4 Ba1 O4 111.70(16) 3 2_565
O1 Ba1 O4 176.2(3) 3 2_565
O10 Ba1 O4 51.0(2) 3_655 2_565
O2 Ba1 O9 151.8(3) . 3_655
O9 Ba1 O9 113.11(17) 2_565 3_655
O4 Ba1 O9 92.5(3) 3 3_655
O1 Ba1 O9 110.4(3) 3 3_655
O10 Ba1 O9 99.7(3) 3_655 3_655
O4 Ba1 O9 66.1(3) 2_565 3_655
O2 Ba1 O8 154.8(2) . 2_565
O9 Ba1 O8 93.1(3) 2_565 2_565
O4 Ba1 O8 45.2(3) 3 2_565
O1 Ba1 O8 87.8(2) 3 2_565
O10 Ba1 O8 140.2(2) 3_655 2_565
O4 Ba1 O8 90.7(2) 2_565 2_565
O9 Ba1 O8 47.3(3) 3_655 2_565
O2 Ba1 O6 111.7(2) . 2_564
O9 Ba1 O6 147.7(3) 2_565 2_564
O4 Ba1 O6 78.8(2) 3 2_564
O1 Ba1 O6 51.1(2) 3 2_564
O10 Ba1 O6 131.3(2) 3_655 2_564
O4 Ba1 O6 125.2(2) 2_565 2_564
O9 Ba1 O6 59.7(3) 3_655 2_564
O8 Ba1 O6 58.1(2) 2_565 2_564
O2 Ba1 P3 87.70(19) . 3_655
O9 Ba1 P3 68.2(2) 2_565 3_655
O4 Ba1 P3 132.19(18) 3 3_655
O1 Ba1 P3 155.11(19) 3 3_655
O10 Ba1 P3 25.40(16) 3_655 3_655
O4 Ba1 P3 25.71(17) 2_565 3_655
O9 Ba1 P3 83.7(2) 3_655 3_655
O8 Ba1 P3 116.09(15) 2_565 3_655
O6 Ba1 P3 134.79(15) 2_564 3_655
O2 Ba1 Br1 70.1(2) . 3_655
O9 Ba1 Br1 147.1(2) 2_565 3_655
O4 Ba1 Br1 140.82(18) 3 3_655
O1 Ba1 Br1 76.0(2) 3 3_655
O10 Ba1 Br1 68.97(18) 3_655 3_655
O4 Ba1 Br1 101.7(2) 2_565 3_655
O9 Ba1 Br1 82.6(2) 3_655 3_655
O8 Ba1 Br1 117.24(15) 2_565 3_655
O6 Ba1 Br1 65.13(15) 2_564 3_655
P3 Ba1 Br1 86.09(6) 3_655 3_655
O2 Ba1 P1 91.51(19) . 1_565
O9 Ba1 P1 137.7(2) 2_565 1_565
O4 Ba1 P1 71.47(18) 3 1_565
O1 Ba1 P1 25.59(17) 3 1_565
O10 Ba1 P1 137.04(18) 3_655 1_565
O4 Ba1 P1 150.7(2) 2_565 1_565
O9 Ba1 P1 84.9(2) 3_655 1_565
O8 Ba1 P1 70.88(15) 2_565 1_565
O6 Ba1 P1 25.55(15) 2_564 1_565
P3 Ba1 P1 154.08(7) 3_655 1_565
Br1 Ba1 P1 69.38(5) 3_655 1_565
O6 Ba3 O10 97.0(2) 4_556 3_655
O6 Ba3 O4 122.9(3) 4_556 .
O10 Ba3 O4 134.8(3) 3_655 .
O6 Ba3 O2 148.1(3) 4_556 .
O10 Ba3 O2 64.2(2) 3_655 .
O4 Ba3 O2 86.0(3) . .
O6 Ba3 O3 119.1(3) 4_556 .
O10 Ba3 O3 129.1(3) 3_655 .
O4 Ba3 O3 50.8(2) . .
O2 Ba3 O3 66.6(3) . .
O6 Ba3 O1 147.8(2) 4_556 .
O10 Ba3 O1 66.9(3) 3_655 .
O4 Ba3 O1 67.9(3) . .
O2 Ba3 O1 50.6(2) . .
O3 Ba3 O1 91.6(3) . .
O6 Ba3 O9 61.6(3) 4_556 .
O10 Ba3 O9 153.7(3) 3_655 .
O4 Ba3 O9 61.5(3) . .
O2 Ba3 O9 141.8(3) . .
O3 Ba3 O9 77.0(3) . .
O1 Ba3 O9 122.6(3) . .
O6 Ba3 Br1 77.4(2) 4_556 3_655
O10 Ba3 Br1 74.77(19) 3_655 3_655
O4 Ba3 Br1 130.15(18) . 3_655
O2 Ba3 Br1 73.00(19) . 3_655
O3 Ba3 Br1 79.3(2) . 3_655
O1 Ba3 Br1 120.96(16) . 3_655
O9 Ba3 Br1 111.8(2) . 3_655
O6 Ba3 Br1 71.54(19) 4_556 .
O10 Ba3 Br1 72.25(18) 3_655 .
O4 Ba3 Br1 98.95(18) . .
O2 Ba3 Br1 120.96(19) . .
O3 Ba3 Br1 149.6(2) . .
O1 Ba3 Br1 76.93(17) . .
O9 Ba3 Br1 85.7(2) . .
Br1 Ba3 Br1 130.72(2) 3_655 .
O6 Ba3 P3 123.14(17) 4_556 4_455
O10 Ba3 P3 139.23(18) 3_655 4_455
O4 Ba3 P3 25.24(18) . 4_455
O2 Ba3 P3 76.56(18) . 4_455
O3 Ba3 P3 25.7(2) . 4_455
O1 Ba3 P3 80.17(18) . 4_455
O9 Ba3 P3 65.5(2) . 4_455
Br1 Ba3 P3 104.94(6) 3_655 4_455
Br1 Ba3 P3 123.95(6) . 4_455
O6 Ba3 P1 164.00(17) 4_556 3
O10 Ba3 P1 67.05(18) 3_655 3
O4 Ba3 P1 71.9(2) . 3
O2 Ba3 P1 25.29(19) . 3
O3 Ba3 P1 74.3(3) . 3
O1 Ba3 P1 26.00(16) . 3
O9 Ba3 P1 133.4(2) . 3
Br1 Ba3 P1 98.02(6) 3_655 3
Br1 Ba3 P1 101.54(6) . 3
P3 Ba3 P1 72.79(6) 4_455 3
O6 Ba3 Ba1 112.83(19) 4_556 .
O10 Ba3 Ba1 37.99(17) 3_655 .
O4 Ba3 Ba1 122.9(2) . .
O2 Ba3 Ba1 36.87(18) . .
O3 Ba3 Ba1 92.5(2) . .
O1 Ba3 Ba1 72.17(17) . .
O9 Ba3 Ba1 161.5(2) . .
Br1 Ba3 Ba1 50.51(3) 3_655 .
Br1 Ba3 Ba1 110.00(3) . .
P3 Ba3 Ba1 110.32(5) 4_455 .
P1 Ba3 Ba1 55.03(5) 3 .
Ba3 Br1 Ba3 156.87(6) 3_645 .
Ba3 Br1 Ba2 92.92(4) 3_645 .
Ba3 Br1 Ba2 90.53(4) . .
Ba3 Br1 Ba1 84.49(3) 3_645 3_645
Ba3 Br1 Ba1 85.16(4) . 3_645
Ba2 Br1 Ba1 161.90(6) . 3_645
O2 P1 O6 112.3(5) 3_545 2_554
O2 P1 O1 112.9(4) 3_545 3_545
O6 P1 O1 114.0(5) 2_554 3_545
O2 P1 O5 102.8(5) 3_545 .
O6 P1 O5 104.0(4) 2_554 .
O1 P1 O5 109.8(5) 3_545 .
O2 P1 Ba3 55.9(4) 3_545 3_545
O6 P1 Ba3 121.4(3) 2_554 3_545
O1 P1 Ba3 59.2(4) 3_545 3_545
O5 P1 Ba3 134.2(3) . 3_545
O2 P1 Ba1 131.7(4) 3_545 1_545
O6 P1 Ba1 60.2(4) 2_554 1_545
O1 P1 Ba1 53.9(4) 3_545 1_545
O5 P1 Ba1 125.5(3) . 1_545
Ba3 P1 Ba1 86.11(6) 3_545 1_545
O2 P1 Ba2 48.2(3) 3_545 .
O6 P1 Ba2 64.2(4) 2_554 .
O1 P1 Ba2 138.7(4) 3_545 .
O5 P1 Ba2 110.4(3) . .
Ba3 P1 Ba2 85.66(6) 3_545 .
Ba1 P1 Ba2 107.07(7) 1_545 .
O2 P1 Ba1 38.6(4) 3_545 3_545
O6 P1 Ba1 134.0(4) 2_554 3_545
O1 P1 Ba1 111.3(4) 3_545 3_545
O5 P1 Ba1 67.1(3) . 3_545
Ba3 P1 Ba1 76.14(6) 3_545 3_545
Ba1 P1 Ba1 161.63(8) 1_545 3_545
Ba2 P1 Ba1 76.65(7) . 3_545
O7 P2 O9 116.8(7) 2_554 4_455
O7 P2 O5 112.4(6) 2_554 .
O9 P2 O5 109.0(5) 4_455 .
O7 P2 O8 113.8(6) 2_554 .
O9 P2 O8 104.1(5) 4_455 .
O5 P2 O8 99.0(4) . .
O7 P2 Ba1 129.3(5) 2_554 2_564
O9 P2 Ba1 51.2(4) 4_455 2_564
O5 P2 Ba1 117.9(3) . 2_564
O8 P2 Ba1 53.1(3) . 2_564
O7 P2 Ba2 41.4(5) 2_554 2_554
O9 P2 Ba2 123.4(4) 4_455 2_554
O5 P2 Ba2 127.5(3) . 2_554
O8 P2 Ba2 73.0(3) . 2_554
Ba1 P2 Ba2 98.63(6) 2_564 2_554
O7 P2 Ba1 125.6(5) 2_554 3_545
O9 P2 Ba1 41.7(4) 4_455 3_545
O5 P2 Ba1 68.5(3) . 3_545
O8 P2 Ba1 119.8(3) . 3_545
Ba1 P2 Ba1 80.36(7) 2_564 3_545
Ba2 P2 Ba1 159.91(8) 2_554 3_545
O3 P3 O4 112.8(5) 4 4
O3 P3 O10 114.8(6) 4 .
O4 P3 O10 113.0(5) 4 .
O3 P3 O8 114.3(7) 4 .
O4 P3 O8 93.9(5) 4 .
O10 P3 O8 106.1(5) . .
O3 P3 Ba1 132.2(6) 4 3_645
O4 P3 Ba1 58.5(4) 4 3_645
O10 P3 Ba1 54.8(3) . 3_645
O8 P3 Ba1 113.2(3) . 3_645
O3 P3 Ba3 59.8(5) 4 4
O4 P3 Ba3 53.3(4) 4 4
O10 P3 Ba3 131.9(4) . 4
O8 P3 Ba3 119.7(3) . 4
Ba1 P3 Ba3 91.92(7) 3_645 4
O3 P3 Ba2 39.5(4) 4 3_645
O4 P3 Ba2 131.5(5) 4 3_645
O10 P3 Ba2 75.3(4) . 3_645
O8 P3 Ba2 131.2(3) . 3_645
Ba1 P3 Ba2 106.81(7) 3_645 3_645
Ba3 P3 Ba2 84.66(6) 4 3_645
O3 P3 Ba1 124.3(4) 4 2_564
O4 P3 Ba1 43.1(4) 4 2_564
O10 P3 Ba1 120.9(4) . 2_564
O8 P3 Ba1 50.9(3) . 2_564
Ba1 P3 Ba1 83.17(7) 3_645 2_564
Ba3 P3 Ba1 81.92(6) 4 2_564
Ba2 P3 Ba1 163.56(8) 3_645 2_564
P1 O1 Ba2 134.8(5) 3 .
P1 O1 Ba1 100.5(4) 3 3_545
Ba2 O1 Ba1 107.7(3) . 3_545
P1 O1 Ba3 94.8(4) 3 .
Ba2 O1 Ba3 108.5(3) . .
Ba1 O1 Ba3 108.3(3) 3_545 .
P1 O2 Ba2 107.8(4) 3 3
P1 O2 Ba1 121.6(5) 3 .
Ba2 O2 Ba1 110.2(3) 3 .
P1 O2 Ba3 98.8(4) 3 .
Ba2 O2 Ba3 114.1(4) 3 .
Ba1 O2 Ba3 104.1(3) . .
P3 O3 Ba2 120.3(6) 4_455 2_564
P3 O3 Ba2 115.3(8) 4_455 3
Ba2 O3 Ba2 104.0(3) 2_564 3
P3 O3 Ba3 94.5(5) 4_455 .
Ba2 O3 Ba3 115.0(5) 2_564 .
Ba2 O3 Ba3 107.4(3) 3 .
P3 O4 Ba3 101.4(5) 4_455 .
P3 O4 Ba1 115.9(6) 4_455 3_545
Ba3 O4 Ba1 112.9(3) . 3_545
P3 O4 Ba1 95.8(4) 4_455 2_564
Ba3 O4 Ba1 118.3(4) . 2_564
Ba1 O4 Ba1 111.1(3) 3_545 2_564
P2 O5 P1 145.2(5) . .
P1 O6 Ba3 137.4(4) 2 4_456
P1 O6 Ba1 94.3(4) 2 2_565
Ba3 O6 Ba1 103.4(3) 4_456 2_565
P1 O6 Ba2 90.4(4) 2 2
Ba3 O6 Ba2 105.8(3) 4_456 2
Ba1 O6 Ba2 130.5(3) 2_565 2
P2 O7 Ba2 130.9(7) 2 4_556
P2 O7 Ba2 118.3(7) 2 .
Ba2 O7 Ba2 108.1(4) 4_556 .
P2 O8 P3 152.7(5) . .
P2 O8 Ba1 102.3(4) . 2_564
P3 O8 Ba1 105.0(4) . 2_564
P2 O9 Ba1 117.7(6) 4 2_564
P2 O9 Ba1 106.0(5) 4 3_645
Ba1 O9 Ba1 111.4(4) 2_564 3_645
P2 O9 Ba3 107.5(5) 4 .
Ba1 O9 Ba3 115.2(4) 2_564 .
Ba1 O9 Ba3 96.8(3) 3_645 .
P3 O10 Ba3 152.9(5) . 3_645
P3 O10 Ba1 99.8(4) . 3_645
Ba3 O10 Ba1 105.7(3) 3_645 3_645

loop_
_geom_bond_atom_site_label_1
_geom_bond_atom_site_label_2
_geom_bond_distance
_geom_bond_site_symmetry_2
Ba2 O7 2.713(12) 4_456
Ba2 O1 2.742(9) .
Ba2 O2 2.742(9) 3_545
Ba2 O3 2.765(12) 2_565
Ba2 O7 2.783(12) .
Ba2 O3 2.882(13) 3_545
Ba2 O6 3.154(9) 2_554
Ba2 Br1 3.3251(16) .
Ba2 P1 3.501(3) .
Ba2 P2 3.706(3) 2
Ba2 P3 3.751(3) 3_655
Ba1 O2 2.761(9) .
Ba1 O9 2.800(11) 2_565
Ba1 O4 2.850(10) 3
Ba1 O1 2.847(9) 3
Ba1 O10 2.853(8) 3_655
Ba1 O4 2.947(9) 2_565
Ba1 O9 2.987(11) 3_655
Ba1 O8 3.015(7) 2_565
Ba1 O6 3.015(9) 2_564
Ba1 P3 3.440(3) 3_655
Ba1 Br1 3.4602(16) 3_655
Ba1 P1 3.465(3) 1_565
Ba3 O6 2.743(8) 4_556
Ba3 O10 2.748(8) 3_655
Ba3 O4 2.821(10) .
Ba3 O2 2.899(11) .
Ba3 O3 2.989(13) .
Ba3 O1 2.984(10) .
Ba3 O9 3.062(11) .
Ba3 Br1 3.1706(16) 3_655
Ba3 Br1 3.2178(16) .
Ba3 P3 3.448(3) 4_455
Ba3 P1 3.460(3) 3
Br1 Ba3 3.1706(16) 3_645
Br1 Ba1 3.4602(15) 3_645
P1 O2 1.496(10) 3_545
P1 O6 1.498(8) 2_554
P1 O1 1.522(9) 3_545
P1 O5 1.617(7) .
P1 Ba3 3.460(3) 3_545
P1 Ba1 3.465(3) 1_545
P1 Ba1 3.767(3) 3_545
P2 O7 1.460(12) 2_554
P2 O9 1.483(11) 4_455
P2 O5 1.564(8) .
P2 O8 1.570(8) .
P2 Ba1 3.682(3) 2_564
P2 Ba2 3.706(3) 2_554
P2 Ba1 3.728(3) 3_545
P3 O3 1.499(11) 4
P3 O4 1.500(9) 4
P3 O10 1.498(8) .
P3 O8 1.593(8) .
P3 Ba1 3.440(3) 3_645
P3 Ba3 3.448(3) 4
P3 Ba2 3.751(3) 3_645
P3 Ba1 3.755(3) 2_564
O1 P1 1.522(9) 3
O1 Ba1 2.847(9) 3_545
O2 P1 1.496(10) 3
O2 Ba2 2.742(8) 3
O3 P3 1.499(11) 4_455
O3 Ba2 2.765(12) 2_564
O3 Ba2 2.882(13) 3
O4 P3 1.500(9) 4_455
O4 Ba1 2.850(10) 3_545
O4 Ba1 2.947(9) 2_564
O6 P1 1.498(8) 2
O6 Ba3 2.743(7) 4_456
O6 Ba1 3.015(9) 2_565
O6 Ba2 3.154(9) 2
O7 P2 1.460(12) 2
O7 Ba2 2.713(12) 4_556
O8 Ba1 3.015(7) 2_564
O9 P2 1.483(11) 4
O9 Ba1 2.800(11) 2_564
O9 Ba1 2.987(11) 3_645
O10 Ba3 2.748(8) 3_645
O10 Ba1 2.853(8) 3_645
